data_7206843
loop_
_publ_author_name
'Jing-lin, Wang'
'Bin, Liu'
'Bin-sheng, Yang'

_publ_section_title
;
 A novel class of oligomeric and polymeric d10 metal complexes of
 asymmetrical N-heterocyclic ligand with strong \p-stacking and hydrogen
 bonding: syntheses, structures, and photoluminescence
;
_journal_issue 23
_journal_name_full CrystEngComm
_journal_page_first 7086
_journal_paper_doi 10.1039/c1ce05890h
_journal_volume 13
_journal_year 2011
_chemical_formula_sum 'C12 H11 Cl2 N5 O3 Zn'
_chemical_formula_weight 409.53
_chemical_name_systematic
;
?
;
_space_group_IT_number 14
_symmetry_cell_setting monoclinic
_symmetry_space_group_name_Hall '-P 2ybc'
_symmetry_space_group_name_H-M 'P 1 21/c 1'
_atom_sites_solution_hydrogens geom
_atom_sites_solution_primary direct
_atom_sites_solution_secondary difmap
_audit_creation_method SHELXL-97
_cell_angle_alpha 90.00
_cell_angle_beta 93.9700(10)
_cell_angle_gamma 90.00
_cell_formula_units_Z 4
_cell_length_a 7.5944(8)
_cell_length_b 12.6407(13)
_cell_length_c 16.4624(16)
_cell_measurement_reflns_used 2288
_cell_measurement_temperature 298(2)
_cell_measurement_theta_max 24.937
_cell_measurement_theta_min 2.689
_cell_volume 1576.6(3)
_computing_cell_refinement 'Bruker SMART'
_computing_data_collection 'Bruker SMART'
_computing_data_reduction 'Bruker SMART'
_computing_molecular_graphics 'Bruker SHELXTL'
_computing_publication_material 'Bruker SHELXTL'
_computing_structure_refinement 'SHELXL-97 (Sheldrick, 1997)'
_computing_structure_solution 'SHELXS-97 (Sheldrick, 1990)'
_diffrn_ambient_temperature 298(2)
_diffrn_measured_fraction_theta_full 0.999
_diffrn_measured_fraction_theta_max 0.999
_diffrn_measurement_device_type 'CCD area detector'
_diffrn_measurement_method 'phi and omega scans'
_diffrn_radiation_monochromator graphite
_diffrn_radiation_source 'fine-focus sealed tube'
_diffrn_radiation_type MoK\a
_diffrn_radiation_wavelength 0.71073
_diffrn_reflns_av_R_equivalents 0.0429
_diffrn_reflns_av_sigmaI/netI 0.0502
_diffrn_reflns_limit_h_max 9
_diffrn_reflns_limit_h_min -8
_diffrn_reflns_limit_k_max 7
_diffrn_reflns_limit_k_min -15
_diffrn_reflns_limit_l_max 19
_diffrn_reflns_limit_l_min -19
_diffrn_reflns_number 8088
_diffrn_reflns_theta_full 25.01
_diffrn_reflns_theta_max 25.01
_diffrn_reflns_theta_min 2.03
_exptl_absorpt_coefficient_mu 1.917
_exptl_absorpt_correction_T_max 0.8464
_exptl_absorpt_correction_T_min 0.7121
_exptl_absorpt_correction_type multi-scan
_exptl_absorpt_process_details sadabs
_exptl_crystal_colour yellow
_exptl_crystal_density_diffrn 1.725
_exptl_crystal_density_method 'not measured'
_exptl_crystal_description block
_exptl_crystal_F_000 824
_exptl_crystal_size_max 0.19
_exptl_crystal_size_mid 0.13
_exptl_crystal_size_min 0.09
_refine_diff_density_max 0.466
_refine_diff_density_min -0.258
_refine_diff_density_rms 0.064
_refine_ls_extinction_method none
_refine_ls_goodness_of_fit_ref 0.944
_refine_ls_hydrogen_treatment constr
_refine_ls_matrix_type full
_refine_ls_number_parameters 208
_refine_ls_number_reflns 2771
_refine_ls_number_restraints 0
_refine_ls_restrained_S_all 0.944
_refine_ls_R_factor_all 0.0633
_refine_ls_R_factor_gt 0.0368
_refine_ls_shift/su_max 0.001
_refine_ls_shift/su_mean 0.000
_refine_ls_structure_factor_coef Fsqd
_refine_ls_weighting_details 'calc w=1/[\s^2^(Fo^2^)+(0.0416P)^2^+0.0000P] where P=(Fo^2^+2Fc^2^)/3'
_refine_ls_weighting_scheme calc
_refine_ls_wR_factor_gt 0.0767
_refine_ls_wR_factor_ref 0.0850
_reflns_number_gt 1927
_reflns_number_total 2771
_reflns_threshold_expression >2sigma(I)
_cod_data_source_file c1ce05890h.txt
_cod_data_source_block 091103a
_cod_depositor_comments
;
The following automatic conversions were performed:

'_symmetry_cell_setting' value 'Monoclinic' changed to 'monoclinic'
according to /home/saulius/struct/CIF-dictionaries/cif_core.dic
dictionary named 'cif_core.dic' version 2.4.1 from 2010-06-29.

Automatic conversion script
Id: cif_fix_values 1715 2011-07-08 13:25:40Z adriana 
;
_cod_original_sg_symbol_H-M P2(1)/c
_cod_database_code 7206843

loop_
_symmetry_equiv_pos_as_xyz
'x, y, z'
'-x, y+1/2, -z+1/2'
'-x, -y, -z'
'x, -y-1/2, z-1/2'

loop_
_atom_site_label
_atom_site_type_symbol
_atom_site_fract_x
_atom_site_fract_y
_atom_site_fract_z
_atom_site_U_iso_or_equiv
_atom_site_adp_type
_atom_site_occupancy
_atom_site_symmetry_multiplicity
_atom_site_calc_flag
_atom_site_refinement_flags
Zn1 Zn 0.03308(6) 0.79934(3) 0.11183(2) 0.04731(16) Uani 1 1 d .
Cl1 Cl 0.12941(13) 0.67625(7) 0.19891(5) 0.0557(3) Uani 1 1 d .
Cl2 Cl -0.21008(14) 0.89453(8) 0.14254(6) 0.0621(3) Uani 1 1 d .
N1 N 0.2274(3) 0.9653(2) 0.02156(18) 0.0446(7) Uani 1 1 d .
H1 H 0.2570 1.0039 -0.0183 0.054 Uiso 1 1 calc R
N2 N 0.1324(3) 0.8747(2) 0.01015(18) 0.0401(7) Uani 1 1 d .
N3 N 0.4161(4) 1.1333(2) 0.18919(18) 0.0475(8) Uani 1 1 d .
N4 N 0.5836(4) 1.3316(2) 0.0593(2) 0.0516(8) Uani 1 1 d .
N5 N -0.0594(3) 0.7038(2) 0.00936(16) 0.0381(7) Uani 1 1 d .
O1 O 0.2301(3) 0.9325(2) 0.15636(15) 0.0612(7) Uani 1 1 d .
O2 O 0.6428(4) 1.4029(2) 0.10328(18) 0.0704(8) Uani 1 1 d .
O3 O 0.5835(4) 1.3326(2) -0.01485(18) 0.0703(8) Uani 1 1 d .
C1 C 0.2726(4) 0.9904(3) 0.1013(2) 0.0429(9) Uani 1 1 d .
C2 C 0.3705(4) 1.0893(3) 0.1124(2) 0.0397(8) Uani 1 1 d .
C3 C 0.4281(4) 1.1565(3) 0.0546(2) 0.0416(8) Uani 1 1 d .
H3 H 0.4164 1.1471 -0.0015 0.050 Uiso 1 1 calc R
C4 C 0.5077(4) 1.2414(3) 0.0964(2) 0.0418(8) Uani 1 1 d .
C5 C 0.4990(5) 1.2257(3) 0.1786(2) 0.0499(10) Uani 1 1 d .
H5 H 0.5426 1.2711 0.2197 0.060 Uiso 1 1 calc R
C6 C 0.3846(6) 1.0887(4) 0.2693(2) 0.0768(14) Uani 1 1 d .
H6A H 0.4333 1.1350 0.3113 0.115 Uiso 1 1 calc R
H6B H 0.4400 1.0206 0.2750 0.115 Uiso 1 1 calc R
H6C H 0.2599 1.0813 0.2741 0.115 Uiso 1 1 calc R
C7 C 0.0870(4) 0.8387(3) -0.0606(2) 0.0423(8) Uani 1 1 d .
H7 H 0.1169 0.8732 -0.1076 0.051 Uiso 1 1 calc R
C8 C -0.0145(4) 0.7403(2) -0.0637(2) 0.0373(8) Uani 1 1 d .
C9 C -0.0587(5) 0.6868(3) -0.1353(2) 0.0480(9) Uani 1 1 d .
H9 H -0.0283 0.7140 -0.1849 0.058 Uiso 1 1 calc R
C10 C -0.1489(5) 0.5920(3) -0.1320(2) 0.0529(10) Uani 1 1 d .
H10 H -0.1785 0.5541 -0.1794 0.064 Uiso 1 1 calc R
C11 C -0.1938(5) 0.5548(3) -0.0593(2) 0.0483(9) Uani 1 1 d .
H11 H -0.2549 0.4914 -0.0561 0.058 Uiso 1 1 calc R
C12 C -0.1472(5) 0.6126(3) 0.0105(2) 0.0472(9) Uani 1 1 d .
H12 H -0.1787 0.5866 0.0603 0.057 Uiso 1 1 calc R

loop_
_atom_site_aniso_label
_atom_site_aniso_U_11
_atom_site_aniso_U_22
_atom_site_aniso_U_33
_atom_site_aniso_U_23
_atom_site_aniso_U_13
_atom_site_aniso_U_12
Zn1 0.0595(3) 0.0422(3) 0.0401(3) 0.0038(2) 0.00242(19) -0.0023(2)
Cl1 0.0788(7) 0.0439(6) 0.0435(5) 0.0021(4) -0.0020(5) 0.0066(5)
Cl2 0.0767(7) 0.0575(6) 0.0521(6) -0.0002(5) 0.0042(5) 0.0098(5)
N1 0.0513(18) 0.0335(17) 0.0499(18) 0.0034(15) 0.0090(15) -0.0088(14)
N2 0.0425(17) 0.0286(16) 0.0495(19) -0.0011(14) 0.0045(14) -0.0015(13)
N3 0.0504(19) 0.0457(19) 0.0455(18) 0.0051(15) -0.0038(14) -0.0071(15)
N4 0.0442(19) 0.0418(19) 0.069(2) 0.0070(18) 0.0030(17) -0.0044(15)
N5 0.0441(17) 0.0333(16) 0.0368(16) 0.0031(13) 0.0018(12) -0.0020(14)
O1 0.0774(19) 0.0549(17) 0.0508(16) 0.0101(14) 0.0010(14) -0.0257(15)
O2 0.080(2) 0.0475(17) 0.083(2) -0.0088(16) 0.0023(16) -0.0232(16)
O3 0.089(2) 0.0586(18) 0.065(2) 0.0108(16) 0.0136(16) -0.0226(16)
C1 0.039(2) 0.036(2) 0.053(2) 0.0032(19) 0.0027(17) -0.0026(17)
C2 0.0362(19) 0.037(2) 0.046(2) 0.0038(17) 0.0008(15) 0.0016(16)
C3 0.040(2) 0.041(2) 0.044(2) -0.0017(18) 0.0037(16) 0.0005(17)
C4 0.038(2) 0.036(2) 0.050(2) 0.0038(17) 0.0010(17) -0.0036(17)
C5 0.051(2) 0.043(2) 0.054(2) -0.0014(19) -0.0105(18) -0.0063(18)
C6 0.102(4) 0.081(3) 0.046(2) 0.014(2) -0.006(2) -0.027(3)
C7 0.046(2) 0.038(2) 0.044(2) 0.0027(18) 0.0114(17) -0.0011(17)
C8 0.042(2) 0.0296(18) 0.040(2) 0.0040(16) 0.0040(15) 0.0002(16)
C9 0.063(2) 0.044(2) 0.037(2) 0.0021(17) 0.0078(17) -0.001(2)
C10 0.069(3) 0.039(2) 0.050(2) -0.0047(19) 0.000(2) -0.002(2)
C11 0.056(2) 0.033(2) 0.055(2) -0.0001(19) -0.0036(19) -0.0066(17)
C12 0.054(2) 0.042(2) 0.046(2) 0.0108(18) 0.0065(18) -0.0016(19)

loop_
_atom_type_symbol
_atom_type_description
_atom_type_scat_dispersion_real
_atom_type_scat_dispersion_imag
_atom_type_scat_source
C C 0.0033 0.0016 'International Tables Vol C Tables 4.2.6.8 and 6.1.1.4'
H H 0.0000 0.0000 'International Tables Vol C Tables 4.2.6.8 and 6.1.1.4'
O O 0.0106 0.0060 'International Tables Vol C Tables 4.2.6.8 and 6.1.1.4'
N N 0.0061 0.0033 'International Tables Vol C Tables 4.2.6.8 and 6.1.1.4'
Cl Cl 0.1484 0.1585 'International Tables Vol C Tables 4.2.6.8 and 6.1.1.4'
Zn Zn 0.2839 1.4301 'International Tables Vol C Tables 4.2.6.8 and 6.1.1.4'

loop_
_geom_angle_atom_site_label_1
_geom_angle_atom_site_label_2
_geom_angle_atom_site_label_3
_geom_angle
N2 Zn1 N5 75.35(10)
N2 Zn1 Cl1 135.51(8)
N5 Zn1 Cl1 100.89(8)
N2 Zn1 Cl2 106.00(8)
N5 Zn1 Cl2 104.09(8)
Cl1 Zn1 Cl2 117.61(4)
N2 Zn1 O1 70.56(10)
N5 Zn1 O1 144.83(10)
Cl1 Zn1 O1 97.34(7)
Cl2 Zn1 O1 93.50(8)
N2 N1 C1 115.0(3)
N2 N1 H1 122.5
C1 N1 H1 122.5
C7 N2 N1 122.3(3)
C7 N2 Zn1 118.3(2)
N1 N2 Zn1 119.1(2)
C5 N3 C2 108.4(3)
C5 N3 C6 123.8(3)
C2 N3 C6 127.7(3)
O3 N4 O2 124.0(3)
O3 N4 C4 117.5(3)
O2 N4 C4 118.5(3)
C12 N5 C8 117.6(3)
C12 N5 Zn1 127.7(2)
C8 N5 Zn1 114.6(2)
C1 O1 Zn1 113.2(2)
O1 C1 N1 120.5(3)
O1 C1 C2 125.3(3)
N1 C1 C2 114.2(3)
C3 C2 N3 108.0(3)
C3 C2 C1 129.0(3)
N3 C2 C1 123.0(3)
C2 C3 C4 106.5(3)
C2 C3 H3 126.7
C4 C3 H3 126.7
C5 C4 C3 109.1(3)
C5 C4 N4 125.7(3)
C3 C4 N4 125.3(3)
N3 C5 C4 108.0(3)
N3 C5 H5 126.0
C4 C5 H5 126.0
N3 C6 H6A 109.5
N3 C6 H6B 109.5
H6A C6 H6B 109.5
N3 C6 H6C 109.5
H6A C6 H6C 109.5
H6B C6 H6C 109.5
N2 C7 C8 116.4(3)
N2 C7 H7 121.8
C8 C7 H7 121.8
N5 C8 C9 122.0(3)
N5 C8 C7 115.0(3)
C9 C8 C7 123.0(3)
C8 C9 C10 118.9(3)
C8 C9 H9 120.6
C10 C9 H9 120.6
C11 C10 C9 119.5(4)
C11 C10 H10 120.3
C9 C10 H10 120.3
C10 C11 C12 119.0(3)
C10 C11 H11 120.5
C12 C11 H11 120.5
N5 C12 C11 123.0(3)
N5 C12 H12 118.5
C11 C12 H12 118.5

loop_
_geom_bond_atom_site_label_1
_geom_bond_atom_site_label_2
_geom_bond_distance
Zn1 N2 2.110(3)
Zn1 N5 2.153(3)
Zn1 Cl1 2.2059(10)
Zn1 Cl2 2.2897(11)
Zn1 O1 2.336(2)
N1 N2 1.359(3)
N1 C1 1.371(4)
N1 H1 0.8600
N2 C7 1.275(4)
N3 C5 1.344(4)
N3 C2 1.403(4)
N3 C6 1.470(4)
N4 O3 1.221(4)
N4 O2 1.222(4)
N4 C4 1.433(4)
N5 C12 1.332(4)
N5 C8 1.354(4)
O1 C1 1.226(4)
C1 C2 1.459(5)
C2 C3 1.369(5)
C3 C4 1.391(5)
C3 H3 0.9300
C4 C5 1.374(5)
C5 H5 0.9300
C6 H6A 0.9600
C6 H6B 0.9600
C6 H6C 0.9600
C7 C8 1.463(4)
C7 H7 0.9300
C8 C9 1.379(4)
C9 C10 1.384(5)
C9 H9 0.9300
C10 C11 1.351(5)
C10 H10 0.9300
C11 C12 1.386(5)
C11 H11 0.9300
C12 H12 0.9300

loop_
_geom_torsion_atom_site_label_1
_geom_torsion_atom_site_label_2
_geom_torsion_atom_site_label_3
_geom_torsion_atom_site_label_4
_geom_torsion
C1 N1 N2 C7 -177.0(3)
C1 N1 N2 Zn1 9.6(3)
N5 Zn1 N2 C7 4.8(2)
Cl1 Zn1 N2 C7 95.5(3)
Cl2 Zn1 N2 C7 -95.9(2)
O1 Zn1 N2 C7 176.0(3)
N5 Zn1 N2 N1 178.5(2)
Cl1 Zn1 N2 N1 -90.8(2)
Cl2 Zn1 N2 N1 77.7(2)
O1 Zn1 N2 N1 -10.3(2)
N2 Zn1 N5 C12 175.0(3)
Cl1 Zn1 N5 C12 40.5(3)
Cl2 Zn1 N5 C12 -81.8(3)
O1 Zn1 N5 C12 160.5(3)
N2 Zn1 N5 C8 -1.9(2)
Cl1 Zn1 N5 C8 -136.4(2)
Cl2 Zn1 N5 C8 101.3(2)
O1 Zn1 N5 C8 -16.5(3)
N2 Zn1 O1 C1 10.6(2)
N5 Zn1 O1 C1 25.5(4)
Cl1 Zn1 O1 C1 146.4(3)
Cl2 Zn1 O1 C1 -95.2(3)
Zn1 O1 C1 N1 -9.7(4)
Zn1 O1 C1 C2 169.8(3)
N2 N1 C1 O1 1.1(5)
N2 N1 C1 C2 -178.4(3)
C5 N3 C2 C3 0.4(4)
C6 N3 C2 C3 -178.7(4)
C5 N3 C2 C1 -177.6(3)
C6 N3 C2 C1 3.3(6)
O1 C1 C2 C3 177.5(4)
N1 C1 C2 C3 -3.0(5)
O1 C1 C2 N3 -4.9(6)
N1 C1 C2 N3 174.6(3)
N3 C2 C3 C4 -0.4(4)
C1 C2 C3 C4 177.5(3)
C2 C3 C4 C5 0.2(4)
C2 C3 C4 N4 -178.7(3)
O3 N4 C4 C5 178.8(4)
O2 N4 C4 C5 -1.8(5)
O3 N4 C4 C3 -2.4(5)
O2 N4 C4 C3 177.0(3)
C2 N3 C5 C4 -0.2(4)
C6 N3 C5 C4 178.9(4)
C3 C4 C5 N3 0.0(4)
N4 C4 C5 N3 179.0(3)
N1 N2 C7 C8 179.8(3)
Zn1 N2 C7 C8 -6.7(4)
C12 N5 C8 C9 0.7(5)
Zn1 N5 C8 C9 178.0(3)
C12 N5 C8 C7 -177.9(3)
Zn1 N5 C8 C7 -0.7(4)
N2 C7 C8 N5 4.8(5)
N2 C7 C8 C9 -173.8(3)
N5 C8 C9 C10 -1.1(5)
C7 C8 C9 C10 177.4(3)
C8 C9 C10 C11 0.9(6)
C9 C10 C11 C12 -0.3(6)
C8 N5 C12 C11 -0.1(5)
Zn1 N5 C12 C11 -176.9(2)
C10 C11 C12 N5 -0.1(5)
